data_4343939
loop_
_publ_author_name
'Vajeeston, P.'
'Ravindran, P.'
'Fjellvag, H.'

_publ_section_title
;
 Structural phase stability stusdies on M Be H3 (M = Li, Na, K, Rb, Cs)
 from density functional calculations
;
_journal_name_full 'Inorganic Chemistry'
_journal_page_first 508
_journal_page_last 514
_journal_volume 47
_journal_year 2008
_chemical_formula_sum 'Be H3 Li'
_chemical_name_systematic 'Li Be H3'
_space_group_IT_number 62
_symmetry_space_group_name_Hall '-P 2ac 2n'
_symmetry_space_group_name_H-M 'P n m a'
_cell_angle_alpha 90
_cell_angle_beta 90
_cell_angle_gamma 90
_cell_formula_units_Z 4
_cell_length_a 4.5361
_cell_length_b 6.2993
_cell_length_c 4.4104
_cell_volume 126.024
_citation_journal_id_ASTM INOCAJ
_cod_data_source_file Vajeeston_INOCAJ_2008_1484.cif
_cod_data_source_block H3Be1Li1
_cod_original_cell_volume 126.0239
_cod_original_formula_sum 'H3 Be1 Li1'
_cod_database_code 4343939

loop_
_symmetry_equiv_pos_as_xyz
x,y,z
-x+1/2,-y,z+1/2
x+1/2,-y+1/2,-z+1/2
-x,y+1/2,-z
-x,-y,-z
x-1/2,y,-z-1/2
-x-1/2,y-1/2,z-1/2
x,-y-1/2,z

loop_
_atom_site_label
_atom_site_type_symbol
_atom_site_fract_x
_atom_site_fract_y
_atom_site_fract_z
_atom_site_occupancy
_atom_site_U_iso_or_equiv
Li1 Li+1 0.45 0.75 0.4897 1 0.0
Be1 Be+2 0 0 0.5 1 0.0
H1 H-1 0.7083 0.9644 0.2895 1 0.0
H2 H-1 0.9835 0.25 0.4305 1 0.0
